data_2241440
loop_
_publ_author_name
'Narayana, Badiadka'
'Sarojini, Balladka K.'
'Yathirajan, Hemmige S.'
'Rathore, Ravindranath'
'Glidewell, Christopher'

_publ_section_title
;
 Crystal structure of (<i>RS</i>)-(4-chlorophenyl)(pyridin-2-yl)methanol
;
_journal_coeditor_code HB7553
_journal_issue 1
_journal_name_full 'Acta Crystallographica Section E'
_journal_page_first 69
_journal_page_last 72
_journal_paper_doi 10.1107/S2056989015023154
_journal_volume 72
_journal_year 2016
_chemical_formula_iupac 'C12 H10 Cl N O'
_chemical_formula_moiety 'C12 H10 Cl N O'
_chemical_formula_sum 'C12 H10 Cl N O'
_chemical_formula_weight 219.66
_chemical_name_systematic
;
(<i>RS</i>)-(4-Chlorophenyl)(pyridin-2-yl)methanol
;
_space_group_crystal_system monoclinic
_space_group_IT_number 14
_space_group_name_Hall '-P 2ybc'
_space_group_name_H-M_alt 'P 1 21/c 1'
_symmetry_space_group_name_Hall '-P 2ybc'
_symmetry_space_group_name_H-M 'P 1 21/c 1'
_atom_sites_solution_hydrogens mixed
_audit_creation_method SHELXL-2014
_cell_angle_alpha 90
_cell_angle_beta 112.994(2)
_cell_angle_gamma 90
_cell_formula_units_Z 4
_cell_length_a 8.4309(6)
_cell_length_b 16.1488(11)
_cell_length_c 8.6878(6)
_cell_measurement_reflns_used 2785
_cell_measurement_temperature 295(2)
_cell_measurement_theta_max 28.641
_cell_measurement_theta_min 2.522
_cell_volume 1088.85(13)
_computing_cell_refinement
;
SAINT-Plus (Bruker, 2012)
;
_computing_data_collection
;
APEX2 (Bruker, 2012)
;
_computing_data_reduction
;
SAINT-Plus (Bruker, 2012)
;
_computing_molecular_graphics
;
PLATON (Spek, 2009)
;
_computing_publication_material
;
SHELXL2014 (Sheldrick, 2015) and PLATON (Spek, 2009)
;
_computing_structure_refinement
;
SHELXL2014 (Sheldrick, 2015)
;
_computing_structure_solution
;
SHELXS97 (Sheldrick, 2008)
;
_diffrn_ambient_temperature 295(2)
_diffrn_measured_fraction_theta_full 1.000
_diffrn_measured_fraction_theta_max 1.000
_diffrn_measurement_device_type 'Bruker APEXII CCD'
_diffrn_measurement_method '\f and \w scans'
_diffrn_radiation_monochromator graphite
_diffrn_radiation_type MoK\a
_diffrn_radiation_wavelength 0.71073
_diffrn_reflns_av_R_equivalents 0.0301
_diffrn_reflns_limit_h_max 10
_diffrn_reflns_limit_h_min -9
_diffrn_reflns_limit_k_max 15
_diffrn_reflns_limit_k_min -21
_diffrn_reflns_limit_l_max 11
_diffrn_reflns_limit_l_min -11
_diffrn_reflns_number 11481
_diffrn_reflns_theta_full 25.242
_diffrn_reflns_theta_max 27.550
_diffrn_reflns_theta_min 2.522
_diffrn_standards_decay_% 0
_diffrn_standards_interval_count 0
_diffrn_standards_interval_time 0
_diffrn_standards_number 0
_exptl_absorpt_coefficient_mu 0.321
_exptl_absorpt_correction_T_max 0.938
_exptl_absorpt_correction_T_min 0.719
_exptl_absorpt_correction_type multi-scan
_exptl_absorpt_process_details
;
(SADABS; Sheldrick, 2003)
;
_exptl_crystal_colour colourless
_exptl_crystal_density_diffrn 1.340
_exptl_crystal_description block
_exptl_crystal_F_000 456
_exptl_crystal_size_max 0.40
_exptl_crystal_size_mid 0.30
_exptl_crystal_size_min 0.20
_refine_diff_density_max 0.207
_refine_diff_density_min -0.392
_refine_ls_extinction_method none
_refine_ls_goodness_of_fit_ref 1.059
_refine_ls_hydrogen_treatment mixed
_refine_ls_matrix_type full
_refine_ls_number_parameters 139
_refine_ls_number_reflns 2510
_refine_ls_number_restraints 0
_refine_ls_restrained_S_all 1.059
_refine_ls_R_factor_all 0.0634
_refine_ls_R_factor_gt 0.0445
_refine_ls_shift/su_max 0.000
_refine_ls_shift/su_mean 0.000
_refine_ls_structure_factor_coef Fsqd
_refine_ls_weighting_details 'w=1/[\s^2^(Fo^2^)+(0.0513P)^2^+0.2352P] where P=(Fo^2^+2Fc^2^)/3'
_refine_ls_weighting_scheme calc
_refine_ls_wR_factor_gt 0.1079
_refine_ls_wR_factor_ref 0.1183
_reflns_number_gt 1860
_reflns_number_total 2510
_reflns_threshold_expression 'I > 2\s(I)'
_cod_data_source_file hb7553sup1.cif
_cod_data_source_block I
_cod_depositor_comments
;Adding full bibliography for 2241440.cif.

 Adding full bibliography for 2241440.cif.
;
_cod_database_code 2241440
_cod_database_fobs_code 2241440
_shelx_space_group_comment
;
The symmetry employed for this shelxl refinement is uniquely defined
by the following loop, which should always be used as a source of
symmetry information in preference to the above space-group names.
They are only intended as comments.
;
_shelx_estimated_absorpt_t_min 0.882
_shelx_estimated_absorpt_t_max 0.939
_shelxl_version_number 2.014

loop_
_space_group_symop_operation_xyz
'x, y, z'
'-x, y+1/2, -z+1/2'
'-x, -y, -z'
'x, -y-1/2, z-1/2'

loop_
_atom_site_type_symbol
_atom_site_label
_atom_site_fract_x
_atom_site_fract_y
_atom_site_fract_z
_atom_site_U_iso_or_equiv
_atom_site_adp_type
_atom_site_calc_flag
_atom_site_occupancy
C C1 0.66425(18) 0.19218(9) 0.43123(18) 0.0367(3) Uani d 1
H H1 0.6340 0.2499 0.3976 0.044 Uiso calc 1
O O1 0.65282(15) 0.17831(8) 0.58744(14) 0.0475(3) Uani d 1
H H1A 0.725(3) 0.2105(14) 0.655(3) 0.071 Uiso d 1
C C11 0.53625(18) 0.13554(9) 0.30436(19) 0.0358(3) Uani d 1
C C12 0.5356(2) 0.05176(10) 0.3383(2) 0.0458(4) Uani d 1
H H12 0.6128 0.0313 0.4400 0.055 Uiso calc 1
C C13 0.4232(2) -0.00168(11) 0.2247(2) 0.0533(5) Uani d 1
H H13 0.4239 -0.0578 0.2492 0.064 Uiso calc 1
C C14 0.3099(2) 0.02875(12) 0.0747(2) 0.0548(5) Uani d 1
Cl Cl14 0.16964(9) -0.03856(4) -0.07147(8) 0.0922(3) Uani d 1
C C15 0.3058(3) 0.11173(14) 0.0391(2) 0.0668(6) Uani d 1
H H15 0.2270 0.1321 -0.0619 0.080 Uiso calc 1
C C16 0.4198(2) 0.16462(11) 0.1546(2) 0.0538(5) Uani d 1
H H16 0.4175 0.2208 0.1304 0.065 Uiso calc 1
N N21 0.88793(16) 0.21277(8) 0.32519(16) 0.0414(3) Uani d 1
C C22 0.84457(18) 0.17470(9) 0.43935(18) 0.0339(3) Uani d 1
C C23 0.9548(2) 0.12092(11) 0.5561(2) 0.0461(4) Uani d 1
H H23 0.9219 0.0959 0.6353 0.055 Uiso calc 1
C C24 1.1140(2) 0.10498(12) 0.5534(2) 0.0537(5) Uani d 1
H H24 1.1899 0.0688 0.6304 0.064 Uiso calc 1
C C25 1.1589(2) 0.14314(12) 0.4359(3) 0.0570(5) Uani d 1
H H25 1.2658 0.1335 0.4314 0.068 Uiso calc 1
C C26 1.0431(2) 0.19599(11) 0.3247(2) 0.0523(4) Uani d 1
H H26 1.0741 0.2216 0.2446 0.063 Uiso calc 1

loop_
_atom_site_aniso_label
_atom_site_aniso_U_11
_atom_site_aniso_U_22
_atom_site_aniso_U_33
_atom_site_aniso_U_12
_atom_site_aniso_U_13
_atom_site_aniso_U_23
C1 0.0359(8) 0.0344(8) 0.0421(8) 0.0029(6) 0.0178(7) 0.0000(6)
O1 0.0520(7) 0.0526(7) 0.0455(7) -0.0078(6) 0.0272(6) -0.0106(5)
C11 0.0323(7) 0.0373(8) 0.0411(8) 0.0010(6) 0.0177(6) -0.0001(6)
C12 0.0452(9) 0.0401(9) 0.0485(9) 0.0034(7) 0.0142(7) 0.0020(7)
C13 0.0589(11) 0.0406(9) 0.0629(12) -0.0057(9) 0.0265(10) -0.0055(8)
C14 0.0524(10) 0.0617(12) 0.0497(10) -0.0168(9) 0.0194(8) -0.0134(9)
Cl14 0.0971(5) 0.0942(5) 0.0724(4) -0.0416(4) 0.0190(3) -0.0316(3)
C15 0.0667(12) 0.0685(13) 0.0465(10) -0.0118(11) 0.0019(9) 0.0068(10)
C16 0.0554(10) 0.0464(10) 0.0502(10) -0.0044(8) 0.0105(8) 0.0095(8)
N21 0.0390(7) 0.0417(7) 0.0450(8) -0.0018(6) 0.0182(6) 0.0005(6)
C22 0.0341(7) 0.0318(7) 0.0351(8) -0.0016(6) 0.0128(6) -0.0041(6)
C23 0.0452(9) 0.0492(9) 0.0430(9) 0.0064(8) 0.0162(7) 0.0031(8)
C24 0.0418(9) 0.0553(11) 0.0563(11) 0.0135(8) 0.0108(8) -0.0005(9)
C25 0.0357(8) 0.0633(12) 0.0748(13) 0.0032(9) 0.0245(9) -0.0093(10)
C26 0.0459(9) 0.0566(11) 0.0637(11) -0.0050(9) 0.0315(9) -0.0009(9)

loop_
_atom_type_symbol
_atom_type_description
_atom_type_scat_dispersion_real
_atom_type_scat_dispersion_imag
_atom_type_scat_source
C C 0.0033 0.0016 'International Tables Vol C Tables 4.2.6.8 and 6.1.1.4'
H H 0.0000 0.0000 'International Tables Vol C Tables 4.2.6.8 and 6.1.1.4'
Cl Cl 0.1484 0.1585 'International Tables Vol C Tables 4.2.6.8 and 6.1.1.4'
N N 0.0061 0.0033 'International Tables Vol C Tables 4.2.6.8 and 6.1.1.4'
O O 0.0106 0.0060 'International Tables Vol C Tables 4.2.6.8 and 6.1.1.4'

loop_
_geom_angle_atom_site_label_1
_geom_angle_atom_site_label_2
_geom_angle_atom_site_label_3
_geom_angle
O1 C1 C11 107.86(12)
O1 C1 C22 111.56(12)
C11 C1 C22 109.72(11)
O1 C1 H1 109.2
C11 C1 H1 109.2
C22 C1 H1 109.2
C1 O1 H1A 105.9(15)
C16 C11 C12 118.40(15)
C16 C11 C1 121.82(14)
C12 C11 C1 119.78(14)
C13 C12 C11 121.32(16)
C13 C12 H12 119.3
C11 C12 H12 119.3
C14 C13 C12 119.13(17)
C14 C13 H13 120.4
C12 C13 H13 120.4
C13 C14 C15 120.73(17)
C13 C14 Cl14 119.54(15)
C15 C14 Cl14 119.73(15)
C14 C15 C16 119.40(18)
C14 C15 H15 120.3
C16 C15 H15 120.3
C11 C16 C15 121.00(17)
C11 C16 H16 119.5
C15 C16 H16 119.5
C22 N21 C26 117.48(14)
N21 C22 C23 122.29(13)
N21 C22 C1 116.07(13)
C23 C22 C1 121.63(13)
C24 C23 C22 119.09(16)
C24 C23 H23 120.5
C22 C23 H23 120.5
C25 C24 C23 119.03(17)
C25 C24 H24 120.5
C23 C24 H24 120.5
C24 C25 C26 118.56(15)
C24 C25 H25 120.7
C26 C25 H25 120.7
N21 C26 C25 123.55(16)
N21 C26 H26 118.2
C25 C26 H26 118.2

loop_
_geom_bond_atom_site_label_1
_geom_bond_atom_site_label_2
_geom_bond_distance
C1 O1 1.4154(18)
C1 C11 1.512(2)
C1 C22 1.5206(19)
C1 H1 0.9800
O1 H1A 0.84(2)
C11 C16 1.371(2)
C11 C12 1.385(2)
C12 C13 1.373(2)
C12 H12 0.9300
C13 C14 1.371(3)
C13 H13 0.9300
C14 C15 1.373(3)
C14 Cl14 1.7376(18)
C15 C16 1.381(3)
C15 H15 0.9300
C16 H16 0.9300
N21 C22 1.3335(19)
N21 C26 1.338(2)
C22 C23 1.382(2)
C23 C24 1.376(2)
C23 H23 0.9300
C24 C25 1.367(3)
C24 H24 0.9300
C25 C26 1.370(3)
C25 H25 0.9300
C26 H26 0.9300

loop_
_geom_hbond_atom_site_label_D
_geom_hbond_atom_site_label_H
_geom_hbond_atom_site_label_A
_geom_hbond_site_symmetry_A
_geom_hbond_distance_DH
_geom_hbond_distance_HA
_geom_hbond_distance_DA
_geom_hbond_angle_DHA
_geom_hbond_publ_flag
O1 H1A N21 4_566 0.84(2) 2.01(2) 2.8444(18) 176(2) y

loop_
_geom_torsion_atom_site_label_1
_geom_torsion_atom_site_label_2
_geom_torsion_atom_site_label_3
_geom_torsion_atom_site_label_4
_geom_torsion
_geom_torsion_publ_flag
O1 C1 C11 C16 129.16(15) ?
C22 C1 C11 C16 -109.13(16) ?
O1 C1 C11 C12 -51.14(17) y
C22 C1 C11 C12 70.57(17) ?
C16 C11 C12 C13 0.9(2) ?
C1 C11 C12 C13 -178.84(14) ?
C11 C12 C13 C14 0.2(3) ?
C12 C13 C14 C15 -1.3(3) ?
C12 C13 C14 Cl14 178.90(13) ?
C13 C14 C15 C16 1.4(3) ?
Cl14 C14 C15 C16 -178.83(15) ?
C12 C11 C16 C15 -0.8(3) ?
C1 C11 C16 C15 178.90(16) ?
C14 C15 C16 C11 -0.3(3) ?
C26 N21 C22 C23 1.2(2) ?
C26 N21 C22 C1 -177.31(14) ?
O1 C1 C22 N21 -156.41(13) y
C11 C1 C22 N21 84.12(16) ?
O1 C1 C22 C23 25.1(2) ?
C11 C1 C22 C23 -94.42(16) ?
N21 C22 C23 C24 -1.0(2) ?
C1 C22 C23 C24 177.48(15) ?
C22 C23 C24 C25 0.3(3) ?
C23 C24 C25 C26 0.0(3) ?
C22 N21 C26 C25 -0.9(3) ?
C24 C25 C26 N21 0.3(3) ?
C11 C1 O1 H1A -180.0(17) y
